data_8102892
loop_
_publ_author_name
'Hj. Mattausch'
'A. Simon'

_publ_section_title
;
Crystal structure of hexalanthanum osmium decaiodide, La~6~OsI~10~
;
_journal_issue 2
_journal_name_full 'Zeitschrift f\"ur Kristallographie - New Crystal Structures'
_journal_page_first 121
_journal_page_last 121
_journal_volume 220
_journal_year 2005
_chemical_formula_sum 'I10 La6 Os'
_chemical_formula_weight 2292.66
_chemical_name_common 'hexalanthanum osmium decaiodide'
_chemical_name_systematic
; 
 hexalanthanum monoosmium decaiodode 
;
_space_group_IT_number 2
_symmetry_cell_setting triclinic
_symmetry_space_group_name_Hall '-P 1'
_symmetry_space_group_name_H-M 'P -1'
_atom_sites_solution_primary direct
_audit_creation_method SHELXL-97
_cell_angle_alpha 108.62(2)
_cell_angle_beta 97.62(2)
_cell_angle_gamma 106.02(2)
_cell_formula_units_Z 1
_cell_length_a 8.033(1)
_cell_length_b 9.861(1)
_cell_length_c 10.048(1)
_cell_measurement_reflns_used 8000
_cell_measurement_temperature 293(2)
_cell_measurement_theta_max 20.9
_cell_measurement_theta_min 2.9
_cell_volume 703.4(2)
_computing_cell_refinement 'IPDS package (Stoe, Darmstadt)'
_computing_data_collection 'IPDS package (Stoe, Darmstadt)'
_computing_data_reduction 'IPDS package (Stoe, Darmstadt)'
_computing_molecular_graphics 'ATOMS 5.0'
_computing_publication_material SHELXL-97
_computing_structure_refinement SHELXL-97
_computing_structure_solution SHELXS-97
_diffrn_ambient_temperature 293(2)
_diffrn_measured_fraction_theta_full 0.938
_diffrn_measured_fraction_theta_max 0.938
_diffrn_measurement_device_type 'IPDS-I (Stoe, Darmstadt)'
_diffrn_measurement_method phi-scan
_diffrn_radiation_monochromator graphite
_diffrn_radiation_source 'fine-focus sealed tube'
_diffrn_radiation_type AgK\a
_diffrn_radiation_wavelength 0.56086
_diffrn_reflns_av_R_equivalents 0.0343
_diffrn_reflns_av_sigmaI/netI 0.0246
_diffrn_reflns_limit_h_max 11
_diffrn_reflns_limit_h_min -11
_diffrn_reflns_limit_k_max 14
_diffrn_reflns_limit_k_min -14
_diffrn_reflns_limit_l_max 15
_diffrn_reflns_limit_l_min -15
_diffrn_reflns_number 18746
_diffrn_reflns_theta_full 25.00
_diffrn_reflns_theta_max 25.00
_diffrn_reflns_theta_min 2.78
_exptl_absorpt_coefficient_mu 12.929
_exptl_absorpt_correction_T_max 0.7121
_exptl_absorpt_correction_T_min 0.2281
_exptl_absorpt_correction_type numerical
_exptl_absorpt_process_details 'XRED 1.22 [3], XSHAPE 1.03 [4]'
_exptl_crystal_colour black
_exptl_crystal_density_diffrn 5.413
_exptl_crystal_density_method 'not measured'
_exptl_crystal_description platelet
_exptl_crystal_F_000 948
_exptl_crystal_size_max 0.2
_exptl_crystal_size_mid 0.16
_exptl_crystal_size_min 0.03
_refine_diff_density_max 2.737
_refine_diff_density_min -1.833
_refine_diff_density_rms 0.258
_refine_ls_extinction_coef 0.00000(15)
_refine_ls_extinction_expression Fc^*^=kFc[1+0.001xFc^2^\l^3^/sin(2\q)]^-1/4^
_refine_ls_extinction_method SHELXL
_refine_ls_goodness_of_fit_ref 1.019
_refine_ls_matrix_type full
_refine_ls_number_parameters 80
_refine_ls_number_reflns 4733
_refine_ls_number_restraints 0
_refine_ls_restrained_S_all 1.019
_refine_ls_R_factor_all 0.0304
_refine_ls_R_factor_gt 0.0223
_refine_ls_shift/su_max 1.996
_refine_ls_shift/su_mean 0.039
_refine_ls_structure_factor_coef Fsqd
_refine_ls_weighting_details 'calc w=1/[\s^2^(Fo^2^)+(0.0330P)^2^+0.0213P] where P=(Fo^2^+2Fc^2^)/3'
_refine_ls_weighting_scheme calc
_refine_ls_wR_factor_gt 0.0515
_refine_ls_wR_factor_ref 0.0548
_reflns_number_gt 4042
_reflns_number_total 4733
_reflns_threshold_expression >2sigma(I)
_cod_data_source_file 409817.cff
_cod_data_source_block re3452mc
_cod_original_cell_volume 703.38(13)
_cod_original_sg_symbol_H-M P-1
_cod_database_code 8102892

loop_
_symmetry_equiv_pos_as_xyz
'x, y, z'
'-x, -y, -z'

loop_
_atom_site_label
_atom_site_type_symbol
_atom_site_fract_x
_atom_site_fract_y
_atom_site_fract_z
_atom_site_U_iso_or_equiv
_atom_site_adp_type
_atom_site_occupancy
_atom_site_symmetry_multiplicity
_atom_site_Wyckoff_symbol
_atom_site_calc_flag
_atom_site_refinement_flags
_atom_site_disorder_assembly
_atom_site_disorder_group
Os1 Os 0.5000 0.0000 0.5000 0.00970(5) Uani 1 1 f d S . .
La1 La 0.61890(3) 0.04092(3) 0.24896(2) 0.01525(5) Uani 1 2 i d . . .
La2 La 0.12869(3) 0.85702(3) 0.31902(2) 0.01434(5) Uani 1 2 i d . . .
La3 La 0.52624(3) 0.71825(3) 0.41575(2) 0.01566(6) Uani 1 2 i d . . .
I1 I 0.22558(5) 0.91087(5) 0.03556(3) 0.03216(9) Uani 1 2 i d . . .
I2 I -0.05061(4) 0.81496(3) -0.40980(3) 0.01783(6) Uani 1 2 i d . . .
I3 I 0.13134(5) 0.52533(4) 0.22100(4) 0.03439(9) Uani 1 2 i d . . .
I4 I -0.30739(4) 0.72410(3) -0.86281(3) 0.01954(6) Uani 1 2 i d . . .
I5 I 0.58841(6) 0.37089(4) 0.31692(4) 0.03221(9) Uani 1 2 i d . . .

loop_
_atom_site_aniso_label
_atom_site_aniso_U_11
_atom_site_aniso_U_22
_atom_site_aniso_U_33
_atom_site_aniso_U_23
_atom_site_aniso_U_13
_atom_site_aniso_U_12
Os1 0.00915(10) 0.01091(9) 0.01013(8) 0.00459(6) 0.00308(6) 0.00391(7)
La1 0.01426(12) 0.01668(11) 0.01645(9) 0.00718(8) 0.00404(7) 0.00642(8)
La2 0.01097(11) 0.01769(11) 0.01513(9) 0.00659(8) 0.00358(7) 0.00530(8)
La3 0.01374(12) 0.01755(11) 0.01800(10) 0.00831(8) 0.00487(8) 0.00636(8)
I1 0.01990(17) 0.0538(2) 0.01821(12) 0.01843(13) 0.00222(10) 0.00081(15)
I2 0.01262(14) 0.02084(13) 0.02142(12) 0.00958(10) 0.00395(9) 0.00585(10)
I3 0.02555(19) 0.01665(14) 0.04528(19) 0.00070(13) -0.00741(14) 0.00369(12)
I4 0.01991(15) 0.01980(13) 0.01747(11) 0.00359(9) 0.00547(9) 0.00809(10)
I5 0.0574(3) 0.02148(15) 0.03270(16) 0.01693(12) 0.02463(16) 0.02147(16)

loop_
_atom_type_symbol
_atom_type_description
_atom_type_scat_dispersion_real
_atom_type_scat_dispersion_imag
_atom_type_scat_source
I I -0.8919 1.1868 'International Tables Vol C Tables 4.2.6.8 and 6.1.1.4'
La La -0.6411 1.6148 'International Tables Vol C Tables 4.2.6.8 and 6.1.1.4'
Os Os -0.5280 5.1558 'International Tables Vol C Tables 4.2.6.8 and 6.1.1.4'

loop_
_geom_angle_atom_site_label_1
_geom_angle_atom_site_label_2
_geom_angle_atom_site_label_3
_geom_angle
_geom_angle_site_symmetry_1
_geom_angle_site_symmetry_3
_geom_angle_publ_flag
La3 Os1 La3 180.0 2_666 1_545 ?
La3 Os1 La1 90.191(19) 2_666 2_656 ?
La3 Os1 La1 89.809(19) 1_545 2_656 ?
La3 Os1 La1 89.809(19) 2_666 . ?
La3 Os1 La1 90.191(19) 1_545 . ?
La1 Os1 La1 180.0 2_656 . ?
La3 Os1 La2 92.46(3) 2_666 1_545 ?
La3 Os1 La2 87.54(3) 1_545 1_545 ?
La1 Os1 La2 91.355(18) 2_656 1_545 ?
La1 Os1 La2 88.645(18) . 1_545 ?
La3 Os1 La2 87.54(3) 2_666 2_666 ?
La3 Os1 La2 92.46(3) 1_545 2_666 ?
La1 Os1 La2 88.646(18) 2_656 2_666 ?
La1 Os1 La2 91.354(18) . 2_666 ?
La2 Os1 La2 180.000(6) 1_545 2_666 ?
Os1 La1 I5 95.49(2) . . ?
Os1 La1 I4 95.288(19) . 1_646 ?
I5 La1 I4 168.913(12) . 1_646 ?
Os1 La1 I1 96.221(19) . 1_545 ?
I5 La1 I1 86.60(3) . 1_545 ?
I4 La1 I1 94.82(3) 1_646 1_545 ?
Os1 La1 I2 95.58(2) . 2_665 ?
I5 La1 I2 92.11(3) . 2_665 ?
I4 La1 I2 84.25(3) 1_646 2_665 ?
I1 La1 I2 168.198(12) 1_545 2_665 ?
Os1 La1 I1 177.539(12) . 2_665 ?
I5 La1 I1 85.43(2) . 2_665 ?
I4 La1 I1 83.70(2) 1_646 2_665 ?
I1 La1 I1 86.106(19) 1_545 2_665 ?
I2 La1 I1 82.10(2) 2_665 2_665 ?
Os1 La1 La3 42.982(9) . 2_666 ?
I5 La1 La3 52.526(16) . 2_666 ?
I4 La1 La3 138.108(15) 1_646 2_666 ?
I1 La1 La3 93.76(2) 1_545 2_666 ?
I2 La1 La3 94.76(2) 2_665 2_666 ?
I1 La1 La3 137.815(14) 2_665 2_666 ?
Os1 La1 La3 42.806(13) . 1_545 ?
I5 La1 La3 138.268(13) . 1_545 ?
I4 La1 La3 52.620(11) 1_646 1_545 ?
I1 La1 La3 95.35(2) 1_545 1_545 ?
I2 La1 La3 93.42(2) 2_665 1_545 ?
I1 La1 La3 136.296(17) 2_665 1_545 ?
La3 La1 La3 85.788(14) 2_666 1_545 ?
Os1 La1 La2 46.153(18) . 1_545 ?
I5 La1 La2 94.37(2) . 1_545 ?
I4 La1 La2 94.97(2) 1_646 1_545 ?
I1 La1 La2 50.175(13) 1_545 1_545 ?
I2 La1 La2 141.611(12) 2_665 1_545 ?
I1 La1 La2 136.111(19) 2_665 1_545 ?
La3 La1 La2 60.94(2) 2_666 1_545 ?
La3 La1 La2 58.043(16) 1_545 1_545 ?
Os1 La1 La2 44.776(11) . 2_666 ?
I5 La1 La2 93.34(3) . 2_666 ?
I4 La1 La2 92.47(2) 1_646 2_666 ?
I1 La1 La2 140.870(18) 1_545 2_666 ?
I2 La1 La2 50.90(2) 2_665 2_666 ?
I1 La1 La2 132.945(14) 2_665 2_666 ?
La3 La1 La2 57.321(14) 2_666 2_666 ?
La3 La1 La2 59.98(2) 1_545 2_666 ?
La2 La1 La2 90.93(2) 1_545 2_666 ?
Os1 La2 I3 95.78(3) 1_565 . ?
Os1 La2 I1 95.64(2) 1_565 . ?
I3 La2 I1 95.25(2) . . ?
Os1 La2 I2 93.30(2) 1_565 2_575 ?
I3 La2 I2 170.235(13) . 2_575 ?
I1 La2 I2 87.40(2) . 2_575 ?
Os1 La2 I2 94.295(18) 1_565 1_556 ?
I3 La2 I2 90.75(2) . 1_556 ?
I1 La2 I2 167.810(13) . 1_556 ?
I2 La2 I2 84.988(19) 2_575 1_556 ?
Os1 La2 I4 173.776(10) 1_565 1_556 ?
I3 La2 I4 89.54(3) . 1_556 ?
I1 La2 I4 87.07(2) . 1_556 ?
I2 La2 I4 81.20(3) 2_575 1_556 ?
I2 La2 I4 82.373(18) 1_556 1_556 ?
Os1 La2 La3 43.547(12) 1_565 . ?
I3 La2 La3 52.26(2) . . ?
I1 La2 La3 96.761(18) . . ?
I2 La2 La3 136.83(2) 2_575 . ?
I2 La2 La3 95.303(16) 1_556 . ?
I4 La2 La3 141.775(14) 1_556 . ?
Os1 La2 La3 41.311(18) 1_565 2_676 ?
I3 La2 La3 137.057(16) . 2_676 ?
I1 La2 La3 91.68(2) . 2_676 ?
I2 La2 La3 52.010(14) 2_575 2_676 ?
I2 La2 La3 91.13(2) 1_556 2_676 ?
I4 La2 La3 133.19(2) 1_556 2_676 ?
La3 La2 La3 84.86(2) . 2_676 ?
Os1 La2 La1 45.202(11) 1_565 1_565 ?
I3 La2 La1 95.66(2) . 1_565 ?
I1 La2 La1 50.55(2) . 1_565 ?
I2 La2 La1 93.28(2) 2_575 1_565 ?
I2 La2 La1 139.384(18) 1_556 1_565 ?
I4 La2 La1 137.560(13) 1_556 1_565 ?
La3 La2 La1 59.430(12) . 1_565 ?
La3 La2 La1 57.91(2) 2_676 1_565 ?
Os1 La2 La1 43.869(17) 1_565 2_666 ?
I3 La2 La1 92.62(3) . 2_666 ?
I1 La2 La1 139.388(14) . 2_666 ?
I2 La2 La1 91.44(2) 2_575 2_666 ?
I2 La2 La1 50.518(12) 1_556 2_666 ?
I4 La2 La1 132.85(2) 1_556 2_666 ?
La3 La2 La1 58.358(18) . 2_666 ?
La3 La2 La1 57.35(2) 2_676 2_666 ?
La1 La2 La1 89.07(2) 1_565 2_666 ?
Os1 La3 I3 99.33(3) 1_565 . ?
Os1 La3 I5 98.396(19) 1_565 2_666 ?
I3 La3 I5 89.68(2) . 2_666 ?
Os1 La3 I4 98.26(2) 1_565 1_656 ?
I3 La3 I4 93.38(2) . 1_656 ?
I5 La3 I4 162.334(13) 2_666 1_656 ?
Os1 La3 I2 98.14(3) 1_565 1_656 ?
I3 La3 I2 162.527(14) . 1_656 ?
I5 La3 I2 87.44(2) 2_666 1_656 ?
I4 La3 I2 84.429(19) 1_656 1_656 ?
Os1 La3 I5 176.377(13) 1_565 . ?
I3 La3 I5 84.21(3) . . ?
I5 La3 I5 82.331(19) 2_666 . ?
I4 La3 I5 80.68(2) 1_656 . ?
I2 La3 I5 78.32(3) 1_656 . ?
Os1 La3 La2 48.91(2) 1_565 . ?
I3 La3 La2 50.449(14) . . ?
I5 La3 La2 97.772(18) 2_666 . ?
I4 La3 La2 97.580(17) 1_656 . ?
I2 La3 La2 147.021(13) 1_656 . ?
I5 La3 La2 134.59(2) . . ?
Os1 La3 La1 47.209(15) 1_565 2_666 ?
I3 La3 La1 95.89(2) . 2_666 ?
I5 La3 La1 51.210(11) 2_666 2_666 ?
I4 La3 La1 145.272(12) 1_656 2_666 ?
I2 La3 La1 95.70(2) 1_656 2_666 ?
I5 La3 La1 133.503(16) . 2_666 ?
La2 La3 La1 64.321(18) . 2_666 ?
Os1 La3 La1 47.004(10) 1_565 1_565 ?
I3 La3 La1 96.78(2) . 1_565 ?
I5 La3 La1 145.369(15) 2_666 1_565 ?
I4 La3 La1 51.406(15) 1_656 1_565 ?
I2 La3 La1 95.36(2) 1_656 1_565 ?
I5 La3 La1 132.083(13) . 1_565 ?
La2 La3 La1 62.527(15) . 1_565 ?
La1 La3 La1 94.212(14) 2_666 1_565 ?
Os1 La3 La2 46.233(13) 1_565 2_676 ?
I3 La3 La2 145.517(19) . 2_676 ?
I5 La3 La2 93.63(2) 2_666 2_676 ?
I4 La3 La2 93.64(2) 1_656 2_676 ?
I2 La3 La2 51.93(2) 1_656 2_676 ?
I5 La3 La2 130.251(16) . 2_676 ?
La2 La3 La2 95.14(2) . 2_676 ?
La1 La3 La2 61.149(19) 2_666 2_676 ?
La1 La3 La2 62.668(14) 1_565 2_676 ?
La2 I1 La1 79.279(19) . 1_565 ?
La2 I1 La1 172.001(16) . 2_665 ?
La1 I1 La1 93.894(19) 1_565 2_665 ?
La1 I2 La2 96.88(3) 2_665 2_575 ?
La1 I2 La3 171.076(12) 2_665 1_454 ?
La2 I2 La3 76.06(3) 2_575 1_454 ?
La1 I2 La2 78.585(19) 2_665 1_554 ?
La2 I2 La2 95.01(2) 2_575 1_554 ?
La3 I2 La2 96.403(18) 1_454 1_554 ?
La2 I3 La3 77.29(3) . . ?
La1 I4 La3 75.975(19) 1_464 1_454 ?
La1 I4 La2 97.38(3) 1_464 1_554 ?
La3 I4 La2 96.295(19) 1_454 1_554 ?
La1 I5 La3 76.26(2) . 2_666 ?
La1 I5 La3 173.615(14) . . ?
La3 I5 La3 97.669(19) 2_666 . ?

loop_
_geom_bond_atom_site_label_1
_geom_bond_atom_site_label_2
_geom_bond_distance
_geom_bond_site_symmetry_2
_geom_bond_publ_flag
Os1 La3 2.7109(5) 2_666 ?
Os1 La3 2.7109(5) 1_545 ?
Os1 La1 2.9179(5) 2_656 ?
Os1 La1 2.9179(5) . ?
Os1 La2 2.9656(9) 1_545 ?
Os1 La2 2.9656(9) 2_666 ?
La1 I5 3.1905(6) . ?
La1 I4 3.2139(6) 1_646 ?
La1 I1 3.2305(10) 1_545 ?
La1 I2 3.3143(10) 2_665 ?
La1 I1 3.3834(6) 2_665 ?
La1 La3 3.9762(9) 2_666 ?
La1 La3 3.9894(7) 1_545 ?
La1 La2 4.1109(9) 1_545 ?
La1 La2 4.2092(10) 2_666 ?
La2 Os1 2.9656(9) 1_565 ?
La2 I3 3.1073(6) . ?
La2 I1 3.2133(6) . ?
La2 I2 3.3280(6) 2_575 ?
La2 I2 3.3323(6) 1_556 ?
La2 I4 3.4009(10) 1_556 ?
La2 La3 3.9312(7) . ?
La2 La3 4.1027(15) 2_676 ?
La2 La1 4.1109(9) 1_565 ?
La2 La1 4.2092(10) 2_666 ?
La3 Os1 2.7109(5) 1_565 ?
La3 I3 3.1870(11) . ?
La3 I5 3.2485(6) 2_666 ?
La3 I4 3.2675(6) 1_656 ?
La3 I2 3.3316(9) 1_656 ?
La3 I5 3.4456(7) . ?
La3 La1 3.9762(9) 2_666 ?
La3 La1 3.9894(7) 1_565 ?
La3 La2 4.1027(15) 2_676 ?
I1 La1 3.2305(10) 1_565 ?
I1 La1 3.3834(6) 2_665 ?
I2 La1 3.3143(10) 2_665 ?
I2 La2 3.3280(6) 2_575 ?
I2 La3 3.3316(9) 1_454 ?
I2 La2 3.3323(6) 1_554 ?
I4 La1 3.2139(6) 1_464 ?
I4 La3 3.2675(6) 1_454 ?
I4 La2 3.4009(10) 1_554 ?
I5 La3 3.2485(6) 2_666 ?
